data_4109768
loop_
_publ_author_name
'Arunkumar Natarajan'
'C. K. Tsai'
'Saeed I. Khan'
'Patrick McCarren'
'K. N. Houk'
'Miguel A. Garcia-Garibay'

_publ_section_title
;
 The Photoarrangement of \a-Santonin is a Single-Crystal-to-Single-Crystal
 Reaction: A Long Kept Secret in Solid-State Organic Chemistry Revealed
;
_journal_name_full 'Journal of the American Chemical Society'
_journal_page_first 9846
_journal_page_last 9847
_journal_paper_doi 10.1021/ja073189o
_journal_volume 129
_journal_year 2007
_chemical_absolute_configuration syn
_chemical_formula_moiety 'C15 H18 O3'
_chemical_formula_sum 'C15 H18 O3'
_chemical_formula_weight 246.29
_chemical_name_systematic
;
 ?
;
_space_group_IT_number 19
_symmetry_cell_setting orthorhombic
_symmetry_space_group_name_Hall 'P 2ac 2ab'
_symmetry_space_group_name_H-M 'P 21 21 21'
_atom_sites_solution_hydrogens geom
_atom_sites_solution_primary direct
_atom_sites_solution_secondary difmap
_audit_creation_method SHELXL-97
_cell_angle_alpha 90.00
_cell_angle_beta 90.00
_cell_angle_gamma 90.00
_cell_formula_units_Z 8
_cell_length_a 6.9317(7)
_cell_length_b 10.8194(10)
_cell_length_c 34.414(3)
_cell_measurement_reflns_used 6944
_cell_measurement_temperature 100(2)
_cell_measurement_theta_max 26.376
_cell_measurement_theta_min 3.913
_cell_volume 2580.9(4)
_computing_cell_refinement 'Bruker XSCANS'
_computing_data_collection 'Bruker XSCANS'
_computing_data_reduction 'Bruker SHELXTL'
_computing_molecular_graphics 'Bruker SHELXTL'
_computing_publication_material 'Bruker SHELXTL'
_computing_structure_refinement 'SHELXL-97 (Sheldrick, 1997)'
_computing_structure_solution 'SHELXS-97 (Sheldrick, 1990)'
_diffrn_ambient_temperature 100(2)
_diffrn_measured_fraction_theta_full 0.989
_diffrn_measured_fraction_theta_max 0.989
_diffrn_measurement_device_type 'CCD area detector'
_diffrn_measurement_method '\w and phi scans'
_diffrn_radiation_monochromator graphite
_diffrn_radiation_source 'fine-focus sealed tube'
_diffrn_radiation_type MoK\a
_diffrn_radiation_wavelength 0.71073
_diffrn_reflns_av_R_equivalents 0.0969
_diffrn_reflns_av_sigmaI/netI 0.0724
_diffrn_reflns_limit_h_max 8
_diffrn_reflns_limit_h_min -8
_diffrn_reflns_limit_k_max 13
_diffrn_reflns_limit_k_min -13
_diffrn_reflns_limit_l_max 42
_diffrn_reflns_limit_l_min -40
_diffrn_reflns_number 18439
_diffrn_reflns_theta_full 26.40
_diffrn_reflns_theta_max 26.40
_diffrn_reflns_theta_min 3.77
_exptl_absorpt_coefficient_mu 0.087
_exptl_absorpt_correction_T_max 0.9913
_exptl_absorpt_correction_T_min 0.9660
_exptl_absorpt_correction_type multi-scan
_exptl_absorpt_process_details 'Sadabs (Bruker)'
_exptl_crystal_colour yellow
_exptl_crystal_density_diffrn 1.268
_exptl_crystal_description cut-block
_exptl_crystal_F_000 1056
_exptl_crystal_size_max 0.40
_exptl_crystal_size_mid 0.40
_exptl_crystal_size_min 0.10
_refine_diff_density_max 0.310
_refine_diff_density_min -0.382
_refine_diff_density_rms 0.054
_refine_ls_abs_structure_details 'Flack H D (1983), Acta Cryst. A39, 876-881'
_refine_ls_extinction_method none
_refine_ls_goodness_of_fit_ref 1.228
_refine_ls_hydrogen_treatment constr
_refine_ls_matrix_type full
_refine_ls_number_parameters 433
_refine_ls_number_reflns 3018
_refine_ls_number_restraints 1066
_refine_ls_restrained_S_all 1.104
_refine_ls_R_factor_all 0.1592
_refine_ls_R_factor_gt 0.0871
_refine_ls_shift/su_max 0.02
_refine_ls_shift/su_mean 0.015
_refine_ls_structure_factor_coef Fsqd
_refine_ls_weighting_details 'calc w=1/[\s^2^(Fo^2^)+(0.1059P)^2^+0.0000P] where P=(Fo^2^+2Fc^2^)/3'
_refine_ls_weighting_scheme calc
_refine_ls_wR_factor_gt 0.1902
_refine_ls_wR_factor_ref 0.2200
_reflns_number_gt 1692
_reflns_number_total 3018
_reflns_threshold_expression >2sigma(I)
_cod_data_source_file ja073189osi20070505_120020.cif
_cod_data_source_block gg4506es
_cod_database_code 4109768

loop_
_symmetry_equiv_pos_as_xyz
'x, y, z'
'-x+1/2, -y, z+1/2'
'-x, y+1/2, -z+1/2'
'x+1/2, -y+1/2, -z'

loop_
_atom_site_label
_atom_site_type_symbol
_atom_site_fract_x
_atom_site_fract_y
_atom_site_fract_z
_atom_site_U_iso_or_equiv
_atom_site_adp_type
_atom_site_occupancy
_atom_site_symmetry_multiplicity
_atom_site_calc_flag
_atom_site_refinement_flags
_atom_site_disorder_assembly
_atom_site_disorder_group
O1 O 0.9508(15) 0.6589(7) 0.8666(2) 0.0458(17) Uani 0.70 1 d PDU A 1
O2 O 0.8930(11) 0.7325(5) 0.80826(18) 0.0445(16) Uani 0.70 1 d PU A 1
O3 O 1.1366(7) 0.2474(4) 0.93972(12) 0.0918(14) Uani 1 1 d U . .
C1 C 0.8437(17) 0.7067(11) 0.8382(4) 0.0458(17) Uani 0.70 1 d PDU A 1
C2 C 0.6442(18) 0.7280(12) 0.8579(3) 0.049(3) Uani 0.70 1 d PU A 1
H2 H 0.6390 0.8144 0.8682 0.058 Uiso 0.70 1 calc PR A 1
C3 C 0.639(3) 0.645(3) 0.8892(4) 0.049(4) Uani 0.70 1 d PU A 1
H3 H 0.6038 0.5609 0.8794 0.059 Uiso 0.70 1 calc PR A 1
C4 C 0.855(2) 0.6453(18) 0.9020(4) 0.057(4) Uani 0.70 1 d PDU A 1
H4 H 0.8796 0.7201 0.9184 0.068 Uiso 0.70 1 calc PR A 1
C5 C 0.4785(18) 0.7106(11) 0.8271(3) 0.060(3) Uani 0.70 1 d PU A 1
H5A H 0.3530 0.7212 0.8398 0.072 Uiso 0.70 1 calc PR A 1
H5B H 0.4865 0.6275 0.8159 0.072 Uiso 0.70 1 calc PR A 1
H5C H 0.4928 0.7722 0.8064 0.072 Uiso 0.70 1 calc PR A 1
C6 C 0.521(2) 0.6743(17) 0.9250(5) 0.070(4) Uani 0.70 1 d PU A 1
H6A H 0.3821 0.6781 0.9185 0.084 Uiso 0.70 1 calc PR A 1
H6B H 0.5608 0.7546 0.9362 0.084 Uiso 0.70 1 calc PR A 1
C7 C 0.5627(18) 0.5642(15) 0.9550(4) 0.070(4) Uani 0.70 1 d PU A 1
H7A H 0.4972 0.5836 0.9798 0.084 Uiso 0.70 1 calc PR A 1
H7B H 0.5042 0.4875 0.9446 0.084 Uiso 0.70 1 calc PR A 1
C8 C 0.7782(16) 0.5390(9) 0.9635(3) 0.057(3) Uani 0.70 1 d PDU A 1
C9 C 0.900(2) 0.5306(14) 0.9259(4) 0.051(3) Uani 0.70 1 d PDU A 1
C10 C 1.0167(16) 0.4355(9) 0.9175(3) 0.047(2) Uani 0.70 1 d PDU A 1
C11 C 1.0279(9) 0.3365(6) 0.94586(17) 0.0707(17) Uani 1 1 d DU . .
C12 C 0.8975(10) 0.3328(6) 0.97981(17) 0.0765(17) Uani 1 1 d DU A .
H12 H 0.9000 0.2628 0.9965 0.092 Uiso 1 1 calc R . .
C13 C 0.7776(10) 0.4244(5) 0.98746(16) 0.0734(17) Uani 1 1 d DU . .
H13 H 0.6898 0.4171 1.0085 0.088 Uiso 1 1 calc R A 1
C14 C 1.143(2) 0.4189(7) 0.8843(3) 0.073(3) Uani 0.70 1 d PU A 1
H14A H 1.1339 0.4913 0.8673 0.087 Uiso 0.70 1 calc PR A 1
H14B H 1.1038 0.3449 0.8699 0.087 Uiso 0.70 1 calc PR A 1
H14C H 1.2762 0.4093 0.8933 0.087 Uiso 0.70 1 calc PR A 1
C15 C 0.858(3) 0.6475(14) 0.9906(5) 0.092(4) Uani 0.70 1 d PU A 1
H15A H 0.9943 0.6318 0.9967 0.110 Uiso 0.70 1 calc PR A 1
H15B H 0.7833 0.6507 1.0147 0.110 Uiso 0.70 1 calc PR A 1
H15C H 0.8470 0.7266 0.9769 0.110 Uiso 0.70 1 calc PR A 1
O1A O 0.932(5) 0.635(2) 0.8612(6) 0.065(7) Uiso 0.30 1 d PDU A 2
O2A O 0.844(4) 0.724(2) 0.7968(7) 0.098(10) Uiso 0.30 1 d PU A 2
C1A C 0.795(4) 0.713(3) 0.8374(11) 0.051(6) Uiso 0.30 1 d PDU A 2
C2A C 0.602(3) 0.738(2) 0.8506(8) 0.022(5) Uiso 0.30 1 d PU A 2
H2A H 0.6066 0.8247 0.8610 0.026 Uiso 0.30 1 calc PR A 2
C3A C 0.614(6) 0.646(7) 0.8898(10) 0.048(8) Uiso 0.30 1 d PDU A 2
H3A H 0.5850 0.5620 0.8794 0.057 Uiso 0.30 1 calc PR A 2
C4A C 0.826(5) 0.641(4) 0.9004(11) 0.044(7) Uiso 0.30 1 d PDU A 2
H4A H 0.8584 0.7225 0.9123 0.052 Uiso 0.30 1 calc PR A 2
C5A C 0.442(4) 0.738(2) 0.8211(8) 0.045(7) Uiso 0.30 1 d PU A 2
H5D H 0.3175 0.7328 0.8345 0.054 Uiso 0.30 1 calc PR A 2
H5E H 0.4571 0.6667 0.8039 0.054 Uiso 0.30 1 calc PR A 2
H5F H 0.4472 0.8143 0.8058 0.054 Uiso 0.30 1 calc PR A 2
C6A C 0.485(4) 0.658(3) 0.9249(11) 0.041(7) Uiso 0.30 1 d PDU A 2
H6C H 0.5123 0.7370 0.9385 0.050 Uiso 0.30 1 calc PR A 2
H6D H 0.3482 0.6586 0.9168 0.050 Uiso 0.30 1 calc PR A 2
C7A C 0.521(4) 0.552(3) 0.9516(12) 0.059(8) Uiso 0.30 1 d PDU A 2
H7C H 0.4768 0.4753 0.9388 0.070 Uiso 0.30 1 calc PR A 2
H7D H 0.4431 0.5636 0.9754 0.070 Uiso 0.30 1 calc PR A 2
C8A C 0.729(4) 0.536(3) 0.9631(9) 0.080(9) Uiso 0.30 1 d PDU A 2
C9A C 0.870(5) 0.545(4) 0.9305(12) 0.042(6) Uiso 0.30 1 d PDU A 2
C10A C 1.008(5) 0.462(2) 0.9252(10) 0.072(9) Uiso 0.30 1 d PDU A 2
C14A C 1.138(5) 0.466(2) 0.8860(8) 0.071 Uiso 0.30 1 d PU A 2
H14D H 1.0620 0.5011 0.8648 0.086 Uiso 0.30 1 calc PR A 2
H14E H 1.1787 0.3820 0.8791 0.086 Uiso 0.30 1 calc PR A 2
H14F H 1.2525 0.5174 0.8905 0.086 Uiso 0.30 1 calc PR A 2
C15A C 0.813(6) 0.629(4) 0.9915(14) 0.085 Uiso 0.30 1 d PDU A 2
H15D H 0.9355 0.6607 0.9812 0.103 Uiso 0.30 1 calc PR A 2
H15E H 0.8367 0.5881 1.0165 0.103 Uiso 0.30 1 calc PR A 2
H15F H 0.7228 0.6973 0.9952 0.103 Uiso 0.30 1 calc PR A 2
O4 O 1.0942(17) 0.0301(12) 0.8013(3) 0.1072(16) Uani 0.70 1 d PU B 1
O5 O 1.1969(6) -0.0832(5) 0.74964(12) 0.1072(16) Uani 1 1 d U . .
O6 O 0.8815(13) -0.0462(8) 0.9482(2) 0.063(2) Uani 0.70 1 d PU B 1
C16 C 1.0779(15) -0.0301(14) 0.7664(2) 0.065(3) Uani 0.70 1 d PU B 1
C17 C 0.8896(18) 0.0077(16) 0.7480(4) 0.056(3) Uani 0.70 1 d PU B 1
H17 H 0.9062 0.0839 0.7319 0.067 Uiso 0.70 1 calc PR B 1
C18 C 0.769(2) 0.0344(15) 0.7838(4) 0.044(3) Uani 0.70 1 d PU B 1
H18 H 0.7322 -0.0471 0.7953 0.053 Uiso 0.70 1 calc PR B 1
C19 C 0.9224(19) 0.0917(14) 0.8108(4) 0.054(3) Uani 0.70 1 d PU B 1
H19 H 0.9381 0.1803 0.8032 0.064 Uiso 0.70 1 calc PR B 1
C20 C 0.7785(15) -0.0986(9) 0.7238(3) 0.057(2) Uani 0.70 1 d PU B 1
H20A H 0.7802 -0.1759 0.7387 0.069 Uiso 0.70 1 calc PR B 1
H20B H 0.8432 -0.1113 0.6988 0.069 Uiso 0.70 1 calc PR B 1
H20C H 0.6447 -0.0732 0.7193 0.069 Uiso 0.70 1 calc PR B 1
C21 C 0.8527(15) 0.0892(9) 0.8521(3) 0.056(2) Uani 0.70 1 d PU B 1
C22 C 0.6588(13) 0.1681(9) 0.8554(2) 0.050(2) Uani 0.70 1 d PDU B 1
C23 C 0.5045(9) 0.1231(6) 0.82390(17) 0.0466(18) Uani 0.70 1 d PDU B 1
H23A H 0.4549 0.0409 0.8317 0.056 Uiso 0.70 1 calc PR B 1
H23B H 0.3943 0.1813 0.8239 0.056 Uiso 0.70 1 calc PR B 1
C24 C 0.5851(11) 0.1145(7) 0.7830(2) 0.0432(18) Uani 0.70 1 d PDU B 1
H24A H 0.6161 0.1982 0.7732 0.052 Uiso 0.70 1 calc PR B 1
H24B H 0.4883 0.0770 0.7655 0.052 Uiso 0.70 1 calc PR B 1
C25 C 0.6867(11) 0.3111(6) 0.8477(2) 0.0513(18) Uani 0.70 1 d PU B 1
H25A H 0.7806 0.3446 0.8662 0.062 Uiso 0.70 1 calc PR B 1
H25B H 0.5630 0.3537 0.8509 0.062 Uiso 0.70 1 calc PR B 1
H25C H 0.7340 0.3237 0.8211 0.062 Uiso 0.70 1 calc PR B 1
C26 C 0.5754(15) 0.1525(8) 0.8941(3) 0.075(2) Uani 0.70 1 d PU B 1
H26 H 0.4587 0.1948 0.8998 0.090 Uiso 0.70 1 calc PR B 1
C27 C 0.6524(16) 0.0831(11) 0.9215(3) 0.063(3) Uani 0.70 1 d PU B 1
H27 H 0.5810 0.0770 0.9450 0.075 Uiso 0.70 1 calc PR B 1
C29 C 0.9340(16) 0.0256(12) 0.8821(3) 0.065(3) Uani 0.70 1 d PU B 1
C28 C 0.8236(18) 0.0184(13) 0.9203(3) 0.054(3) Uani 0.70 1 d PU B 1
C30 C 1.1193(16) -0.0373(10) 0.8818(3) 0.076(3) Uani 0.70 1 d PU B 1
H30A H 1.1427 -0.0723 0.8560 0.091 Uiso 0.70 1 calc PR B 1
H30B H 1.1183 -0.1037 0.9012 0.091 Uiso 0.70 1 calc PR B 1
H30C H 1.2217 0.0219 0.8882 0.091 Uiso 0.70 1 calc PR B 1
O4A O 1.097(3) 0.0045(11) 0.8020(5) 0.033(3) Uiso 0.30 1 d PDU B 2
O6A O 0.945(4) -0.065(3) 0.9462(8) 0.109(12) Uiso 0.30 1 d PDU B 2
C16A C 1.056(6) -0.003(4) 0.7606(7) 0.088(8) Uiso 0.30 1 d PDU B 2
C17A C 0.851(5) 0.013(4) 0.7528(11) 0.058(8) Uiso 0.30 1 d PDU B 2
H17A H 0.8527 0.0963 0.7403 0.070 Uiso 0.30 1 calc PR B 2
C18A C 0.768(5) 0.044(3) 0.7900(11) 0.038(7) Uiso 0.30 1 d PDU B 2
H18A H 0.6877 -0.0254 0.8005 0.046 Uiso 0.30 1 calc PR B 2
C19A C 0.929(5) 0.072(4) 0.8153(8) 0.068(8) Uiso 0.30 1 d PDU B 2
H19A H 0.9587 0.1615 0.8120 0.081 Uiso 0.30 1 calc PR B 2
C20A C 0.838(4) -0.066(2) 0.7183(9) 0.075(10) Uiso 0.30 1 d PU B 2
H20D H 0.8509 -0.1528 0.7261 0.090 Uiso 0.30 1 calc PR B 2
H20E H 0.9415 -0.0445 0.7002 0.090 Uiso 0.30 1 calc PR B 2
H20F H 0.7127 -0.0534 0.7058 0.090 Uiso 0.30 1 calc PR B 2
C21A C 0.888(3) 0.052(2) 0.8576(7) 0.049(7) Uiso 0.30 1 d PDU B 2
C22A C 0.581(3) 0.1931(18) 0.8530(5) 0.054(6) Uiso 0.30 1 d PDU B 2
H22A H 0.4959 0.1278 0.8415 0.065 Uiso 0.30 1 calc PRD B 2
C23A C 0.662(2) 0.2487(14) 0.8175(4) 0.053 Uiso 0.30 1 d PDU B 2
H23C H 0.7979 0.2722 0.8222 0.064 Uiso 0.30 1 calc PR B 2
H23D H 0.5889 0.3245 0.8108 0.064 Uiso 0.30 1 calc PR B 2
C24A C 0.651(3) 0.1579(18) 0.7843(6) 0.068(7) Uiso 0.30 1 d PDU B 2
H24C H 0.5144 0.1339 0.7805 0.081 Uiso 0.30 1 calc PR B 2
H24D H 0.6949 0.1996 0.7603 0.081 Uiso 0.30 1 calc PR B 2
C25A C 0.441(3) 0.2563(19) 0.8797(6) 0.087 Uiso 0.30 1 d PDU B 2
H25D H 0.4618 0.2275 0.9064 0.105 Uiso 0.30 1 calc PR B 2
H25E H 0.3086 0.2368 0.8717 0.105 Uiso 0.30 1 calc PR B 2
H25F H 0.4608 0.3459 0.8785 0.105 Uiso 0.30 1 calc PR B 2
C26A C 0.718(2) 0.1166(13) 0.8749(5) 0.032(3) Uiso 0.30 1 d PDU B 2
C27A C 0.705(4) 0.086(3) 0.9120(7) 0.060(7) Uiso 0.30 1 d PDU B 2
H27A H 0.6077 0.1099 0.9300 0.073 Uiso 0.30 1 calc PR B 2
C28A C 0.880(4) 0.006(3) 0.9193(9) 0.053(8) Uiso 0.30 1 d PDU B 2
C29A C 0.991(4) -0.007(3) 0.8834(7) 0.054(8) Uiso 0.30 1 d PDU B 2
C30A C 1.167(3) -0.086(2) 0.8846(7) 0.055(7) Uiso 0.30 1 d PDU B 2
H30D H 1.2110 -0.1033 0.8581 0.066 Uiso 0.30 1 calc PR B 2
H30E H 1.1366 -0.1645 0.8976 0.066 Uiso 0.30 1 calc PR B 2
H30F H 1.2697 -0.0437 0.8989 0.066 Uiso 0.30 1 calc PR B 2

loop_
_atom_site_aniso_label
_atom_site_aniso_U_11
_atom_site_aniso_U_22
_atom_site_aniso_U_33
_atom_site_aniso_U_23
_atom_site_aniso_U_13
_atom_site_aniso_U_12
O1 0.065(4) 0.043(3) 0.030(3) 0.003(2) 0.002(3) -0.008(3)
O2 0.071(4) 0.050(3) 0.012(3) 0.008(2) 0.007(3) 0.012(3)
O3 0.101(3) 0.098(3) 0.077(3) 0.028(2) 0.001(3) 0.015(3)
C1 0.065(4) 0.043(3) 0.030(3) 0.003(2) 0.002(3) -0.008(3)
C2 0.057(7) 0.053(5) 0.036(6) -0.011(4) -0.015(5) 0.012(5)
C3 0.052(8) 0.051(6) 0.044(5) -0.008(4) 0.006(4) -0.004(6)
C4 0.071(8) 0.068(6) 0.031(5) -0.011(4) 0.002(5) -0.032(6)
C5 0.082(8) 0.061(6) 0.037(6) 0.020(5) 0.001(5) 0.027(6)
C6 0.067(8) 0.092(9) 0.052(5) -0.024(5) 0.021(6) -0.009(7)
C7 0.076(8) 0.095(7) 0.039(5) -0.016(5) 0.011(6) -0.030(6)
C8 0.072(6) 0.059(5) 0.041(5) 0.001(4) 0.014(5) -0.026(5)
C9 0.072(8) 0.059(7) 0.021(5) -0.002(5) -0.006(5) -0.018(5)
C10 0.066(5) 0.055(5) 0.019(5) 0.000(4) 0.002(4) -0.009(4)
C11 0.084(4) 0.068(4) 0.061(4) 0.014(3) -0.013(3) 0.003(4)
C12 0.103(5) 0.071(4) 0.055(4) 0.000(3) 0.001(4) -0.021(4)
C13 0.098(4) 0.076(4) 0.045(3) 0.011(3) 0.009(3) -0.019(3)
C14 0.083(5) 0.041(4) 0.095(6) 0.028(5) -0.002(5) 0.011(6)
C15 0.147(13) 0.086(7) 0.041(4) -0.010(4) 0.011(7) -0.057(7)
O4 0.074(2) 0.175(4) 0.073(2) -0.025(3) 0.017(2) 0.029(3)
O5 0.074(2) 0.175(4) 0.073(2) -0.025(3) 0.017(2) 0.029(3)
O6 0.066(5) 0.070(4) 0.053(4) -0.001(3) 0.001(4) 0.005(4)
C16 0.040(4) 0.125(9) 0.029(4) 0.014(5) 0.022(3) 0.029(5)
C17 0.066(7) 0.067(5) 0.034(5) -0.006(4) 0.023(4) 0.019(5)
C18 0.062(5) 0.044(5) 0.026(7) -0.003(4) 0.007(4) 0.009(4)
C19 0.052(5) 0.053(6) 0.055(5) -0.009(4) 0.025(4) -0.011(4)
C20 0.070(6) 0.062(5) 0.040(5) 0.000(4) -0.007(5) -0.005(5)
C21 0.065(6) 0.049(6) 0.053(5) -0.007(4) -0.003(5) -0.020(5)
C22 0.045(5) 0.060(5) 0.045(5) -0.011(4) 0.002(4) -0.015(4)
C23 0.049(4) 0.047(4) 0.044(4) -0.017(3) 0.015(3) -0.015(3)
C24 0.044(4) 0.044(4) 0.042(4) -0.003(3) -0.007(3) -0.011(4)
C25 0.063(5) 0.049(4) 0.042(4) -0.012(3) 0.003(4) -0.013(4)
C26 0.087(6) 0.061(5) 0.077(6) -0.012(5) -0.004(5) -0.013(5)
C27 0.068(6) 0.072(6) 0.048(5) 0.009(5) 0.012(5) -0.004(5)
C29 0.047(6) 0.066(7) 0.083(7) -0.036(5) 0.029(5) -0.028(5)
C28 0.060(7) 0.074(7) 0.028(4) -0.012(4) -0.002(5) -0.030(5)
C30 0.089(9) 0.060(6) 0.080(6) -0.013(5) -0.002(6) 0.011(7)

loop_
_atom_type_symbol
_atom_type_description
_atom_type_scat_dispersion_real
_atom_type_scat_dispersion_imag
_atom_type_scat_source
C C 0.0033 0.0000 'International Tables Vol C Tables 4.2.6.8 and 6.1.1.4'
H H 0.0000 0.0000 'International Tables Vol C Tables 4.2.6.8 and 6.1.1.4'
O O 0.0106 0.0000 'International Tables Vol C Tables 4.2.6.8 and 6.1.1.4'

loop_
_geom_angle_atom_site_label_1
_geom_angle_atom_site_label_2
_geom_angle_atom_site_label_3
_geom_angle
C1 O1 C4 114.7(12)
O2 C1 O1 127.0(11)
O2 C1 C2 129.3(10)
O1 C1 C2 103.5(10)
C3 C2 C1 105.1(11)
C3 C2 C5 114.9(14)
C1 C2 C5 109.8(9)
C3 C2 H2 108.5
C1 C2 H2 109.2
C5 C2 H2 109.2
C2 C3 C6 120.3(19)
C2 C3 C4 101.1(16)
C6 C3 C4 106.7(11)
C2 C3 H3 109.3
C6 C3 H3 109.3
C4 C3 H3 109.5
O1 C4 C9 117.4(15)
O1 C4 C3 102.0(13)
C9 C4 C3 110.3(12)
O1 C4 H4 109.1
C9 C4 H4 109.1
C3 C4 H4 108.4
C2 C5 H5A 109.5
C2 C5 H5B 109.5
H5A C5 H5B 109.5
C2 C5 H5C 109.5
H5A C5 H5C 109.5
H5B C5 H5C 109.5
C3 C6 C7 105.8(15)
C3 C6 H6A 110.9
C7 C6 H6A 110.7
C3 C6 H6B 110.0
C7 C6 H6B 110.6
H6A C6 H6B 108.8
C8 C7 C6 115.3(10)
C8 C7 H7A 108.6
C6 C7 H7A 108.5
C8 C7 H7B 108.3
C6 C7 H7B 108.4
H7A C7 H7B 107.5
C13 C8 C7 104.4(9)
C13 C8 C9 114.5(10)
C7 C8 C9 112.2(8)
C13 C8 C15 106.9(8)
C7 C8 C15 108.5(11)
C9 C8 C15 109.9(10)
C10 C9 C4 129.3(12)
C10 C9 C8 123.6(11)
C4 C9 C8 107.0(9)
C9 C10 C14 128.9(9)
C9 C10 C11 117.0(9)
C14 C10 C11 113.9(8)
O3 C11 C10 119.4(7)
O3 C11 C12 119.0(5)
C10 C11 C12 121.2(7)
O3 C11 C10A 131.2(12)
C12 C11 C10A 109.6(13)
C13 C12 C11 121.5(6)
C13 C12 H12 119.3
C11 C12 H12 119.3
C12 C13 C8 120.9(7)
C12 C13 C8A 129.2(15)
C12 C13 H13 119.5
C8 C13 H13 119.6
C8A C13 H13 110.3
C10 C14 H14A 109.5
C10 C14 H14B 109.5
H14A C14 H14B 109.5
C10 C14 H14C 109.5
H14A C14 H14C 109.5
H14B C14 H14C 109.5
C8 C15 H15A 109.5
C8 C15 H15B 109.4
H15A C15 H15B 109.5
C8 C15 H15C 109.5
H15A C15 H15C 109.5
H15B C15 H15C 109.5
C1A O1A C4A 99(3)
O2A C1A C2A 121(2)
O2A C1A O1A 115(3)
C2A C1A O1A 121(3)
C1A C2A C5A 118(3)
C1A C2A C3A 95(2)
C5A C2A C3A 125(3)
C1A C2A H2A 104.9
C5A C2A H2A 105.0
C3A C2A H2A 105.0
C6A C3A C4A 113(2)
C6A C3A C2A 124(3)
C4A C3A C2A 105(3)
C6A C3A H3A 104.4
C4A C3A H3A 104.0
C2A C3A H3A 104.1
C9A C4A O1A 119(3)
C9A C4A C3A 113.0(19)
O1A C4A C3A 105(3)
C9A C4A H4A 105.8
O1A C4A H4A 106.0
C3A C4A H4A 107.8
C2A C5A H5D 109.4
C2A C5A H5E 109.5
H5D C5A H5E 109.5
C2A C5A H5F 109.5
H5D C5A H5F 109.5
H5E C5A H5F 109.5
C7A C6A C3A 109(3)
C7A C6A H6C 109.7
C3A C6A H6C 110.0
C7A C6A H6D 109.6
C3A C6A H6D 109.0
H6C C6A H6D 108.1
C6A C7A C8A 114.3(17)
C6A C7A H7C 108.8
C8A C7A H7C 109.3
C6A C7A H7D 108.5
C8A C7A H7D 108.2
H7C C7A H7D 107.6
C9A C8A C7A 114.9(16)
C9A C8A C13 109(2)
C7A C8A C13 117(2)
C9A C8A C15A 101(3)
C7A C8A C15A 118(3)
C13 C8A C15A 95(2)
C10A C9A C8A 122(3)
C10A C9A C4A 121(3)
C8A C9A C4A 115.4(14)
C9A C10A C11 127(3)
C9A C10A C14A 120(2)
C11 C10A C14A 111.2(18)
C10A C14A H14D 109.5
C10A C14A H14E 109.5
H14D C14A H14E 109.5
C10A C14A H14F 109.4
H14D C14A H14F 109.5
H14E C14A H14F 109.5
C8A C15A H15D 109.2
C8A C15A H15E 109.6
H15D C15A H15E 109.5
C8A C15A H15F 109.6
H15D C15A H15F 109.5
H15E C15A H15F 109.5
C16 O4 C19 111.2(11)
O5 C16 O4 127.8(10)
O5 C16 C17 122.8(9)
O4 C16 C17 108.1(9)
C16 C17 C18 100.8(7)
C16 C17 C20 115.9(12)
C18 C17 C20 107.0(11)
C16 C17 H17 110.9
C18 C17 H17 110.9
C20 C17 H17 110.9
C24 C18 C17 123.2(11)
C24 C18 C19 110.8(10)
C17 C18 C19 100.7(9)
C24 C18 H18 107.0
C17 C18 H18 107.0
C19 C18 H18 107.0
O4 C19 C21 119.1(12)
O4 C19 C18 104.7(9)
C21 C19 C18 110.0(12)
O4 C19 H19 107.5
C21 C19 H19 107.5
C18 C19 H19 107.5
C17 C20 H20A 109.5
C17 C20 H20B 109.5
H20A C20 H20B 109.5
C17 C20 H20C 109.5
H20A C20 H20C 109.5
H20B C20 H20C 109.5
C29 C21 C19 126.4(10)
C29 C21 C22 124.3(8)
C19 C21 C22 109.3(9)
C26 C22 C25 108.4(7)
C26 C22 C23 108.5(6)
C25 C22 C23 105.4(7)
C26 C22 C21 109.7(8)
C25 C22 C21 114.0(6)
C23 C22 C21 110.6(6)
C24 C23 C22 113.7(5)
C24 C23 H23A 108.8
C22 C23 H23A 108.8
C24 C23 H23B 108.8
C22 C23 H23B 108.8
H23A C23 H23B 107.7
C23 C24 C18 108.8(7)
C23 C24 H24A 109.9
C18 C24 H24A 109.9
C23 C24 H24B 109.9
C18 C24 H24B 109.9
H24A C24 H24B 108.3
C22 C25 H25A 109.5
C22 C25 H25B 109.5
H25A C25 H25B 109.5
C22 C25 H25C 109.5
H25A C25 H25C 109.5
H25B C25 H25C 109.5
C27 C26 C22 123.9(10)
C27 C26 H26 118.0
C22 C26 H26 118.1
C26 C27 C28 128.0(10)
C26 C27 H27 116.0
C28 C27 H27 116.0
C21 C29 C30 126.6(9)
C21 C29 C28 118.2(10)
C30 C29 C28 115.2(12)
O6 C28 C27 122.4(10)
O6 C28 C29 122.0(13)
C27 C28 C29 115.6(11)
C29 C30 H30A 109.5
C29 C30 H30B 109.5
H30A C30 H30B 109.5
C29 C30 H30C 109.5
H30A C30 H30C 109.5
H30B C30 H30C 109.5
C19A O4A C16A 100(3)
O5 C16A C17A 137(3)
O5 C16A O4A 99(2)
C17A C16A O4A 111.5(19)
C18A C17A C16A 104.9(14)
C18A C17A C20A 146(3)
C16A C17A C20A 98(3)
C18A C17A H17A 100.2
C16A C17A H17A 100.2
C20A C17A H17A 100.2
C17A C18A C19A 105.6(14)
C17A C18A C24A 107(3)
C19A C18A C24A 109(3)
C17A C18A H18A 111.6
C19A C18A H18A 111.6
C24A C18A H18A 111.6
C18A C19A O4A 109(2)
C18A C19A C21A 114(4)
O4A C19A C21A 113(2)
C18A C19A H19A 106.9
O4A C19A H19A 106.8
C21A C19A H19A 106.8
C17A C20A H20D 109.5
C17A C20A H20E 109.5
H20D C20A H20E 109.5
C17A C20A H20F 109.5
H20D C20A H20F 109.5
H20E C20A H20F 109.5
C29A C21A C19A 129(2)
C29A C21A C26A 113(2)
C19A C21A C26A 118.1(17)
C26A C22A C23A 114.0(16)
C26A C22A C25A 111.1(13)
C23A C22A C25A 124.7(14)
C26A C22A H22A 100.7
C23A C22A H22A 100.7
C25A C22A H22A 100.7
C22A C23A C24A 110.0(16)
C22A C23A H23C 109.6
C24A C23A H23C 109.6
C22A C23A H23D 109.7
C24A C23A H23D 109.7
H23C C23A H23D 108.2
C18A C24A C23A 114(2)
C18A C24A H24C 108.7
C23A C24A H24C 108.6
C18A C24A H24D 108.7
C23A C24A H24D 108.7
H24C C24A H24D 107.6
C22A C25A H25D 109.4
C22A C25A H25E 109.5
H25D C25A H25E 109.5
C22A C25A H25F 109.5
H25D C25A H25F 109.5
H25E C25A H25F 109.5
C27A C26A C22A 126.2(16)
C27A C26A C21A 108.9(17)
C22A C26A C21A 124.7(15)
C26A C27A C28A 104(2)
C26A C27A H27A 127.9
C28A C27A H27A 127.9
O6A C28A C29A 112(2)
O6A C28A C27A 138(2)
C29A C28A C27A 110(2)
C21A C29A C28A 104(2)
C21A C29A C30A 138(2)
C28A C29A C30A 117.4(19)
C29A C30A H30D 109.5
C29A C30A H30E 109.4
H30D C30A H30E 109.5
C29A C30A H30F 109.5
H30D C30A H30F 109.5
H30E C30A H30F 109.5

loop_
_geom_bond_atom_site_label_1
_geom_bond_atom_site_label_2
_geom_bond_distance
O1 C1 1.332(13)
O1 C4 1.396(13)
O2 C1 1.121(14)
O3 C11 1.241(7)
C1 C2 1.557(19)
C2 C3 1.40(3)
C2 C5 1.574(16)
C2 H2 1.0000
C3 C6 1.512(14)
C3 C4 1.562(16)
C3 H3 1.0000
C4 C9 1.519(14)
C4 H4 1.0000
C5 H5A 0.9800
C5 H5B 0.9800
C5 H5C 0.9800
C6 C7 1.603(15)
C6 H6A 0.9900
C6 H6B 0.9900
C7 C8 1.546(15)
C7 H7A 0.9900
C7 H7B 0.9900
C8 C13 1.488(9)
C8 C9 1.549(13)
C8 C15 1.598(12)
C9 C10 1.341(10)
C10 C14 1.451(15)
C10 C11 1.451(10)
C11 C12 1.478(8)
C11 C10A 1.535(16)
C12 C13 1.320(7)
C12 H12 0.9500
C13 C8A 1.510(17)
C13 H13 0.9500
C14 H14A 0.9800
C14 H14B 0.9800
C14 H14C 0.9800
C15 H15A 0.9800
C15 H15B 0.9800
C15 H15C 0.9800
O1A C1A 1.51(3)
O1A C4A 1.54(3)
O2A C1A 1.44(5)
C1A C2A 1.44(4)
C2A C5A 1.50(3)
C2A C3A 1.68(5)
C2A H2A 1.0000
C3A C6A 1.51(2)
C3A C4A 1.513(19)
C3A H3A 1.0000
C4A C9A 1.500(18)
C4A H4A 1.0000
C5A H5D 0.9800
C5A H5E 0.9800
C5A H5F 0.9800
C6A C7A 1.491(18)
C6A H6C 0.9900
C6A H6D 0.9900
C7A C8A 1.502(18)
C7A H7C 0.9900
C7A H7D 0.9900
C8A C9A 1.491(18)
C8A C15A 1.516(19)
C9A C10A 1.329(12)
C10A C14A 1.62(4)
C14A H14D 0.9800
C14A H14E 0.9800
C14A H14F 0.9800
C15A H15D 0.9800
C15A H15E 0.9800
C15A H15F 0.9800
O4 C16 1.370(13)
O4 C19 1.404(12)
O5 C16 1.159(10)
O5 C16A 1.36(4)
O6 C28 1.254(12)
C16 C17 1.507(17)
C17 C18 1.518(16)
C17 C20 1.615(18)
C17 H17 1.0000
C18 C24 1.541(13)
C18 C19 1.542(18)
C18 H18 1.0000
C19 C21 1.500(12)
C19 H19 1.0000
C20 H20A 0.9800
C20 H20B 0.9800
C20 H20C 0.9800
C21 C29 1.364(16)
C21 C22 1.596(15)
C22 C26 1.461(11)
C22 C25 1.582(11)
C22 C23 1.599(9)
C23 C24 1.517(8)
C23 H23A 0.9900
C23 H23B 0.9900
C24 H24A 0.9900
C24 H24B 0.9900
C25 H25A 0.9800
C25 H25B 0.9800
C25 H25C 0.9800
C26 C27 1.318(13)
C26 H26 0.9500
C27 C28 1.379(16)
C27 H27 0.9500
C29 C30 1.453(15)
C29 C28 1.523(12)
C30 H30A 0.9800
C30 H30B 0.9800
C30 H30C 0.9800
O4A C19A 1.447(15)
O4A C16A 1.457(15)
O6A C28A 1.284(18)
C16A C17A 1.45(4)
C17A C18A 1.44(4)
C17A C20A 1.46(5)
C17A H17A 1.0000
C18A C19A 1.45(4)
C18A C24A 1.488(17)
C18A H18A 1.0000
C19A C21A 1.500(18)
C19A H19A 1.0000
C20A H20D 0.9800
C20A H20E 0.9800
C20A H20F 0.9800
C21A C29A 1.306(18)
C21A C26A 1.495(12)
C22A C26A 1.472(14)
C22A C23A 1.471(14)
C22A C25A 1.501(14)
C22A H22A 1.0000
C23A C24A 1.509(15)
C23A H23C 0.9900
C23A H23D 0.9900
C24A H24C 0.9900
C24A H24D 0.9900
C25A H25D 0.9800
C25A H25E 0.9800
C25A H25F 0.9800
C26A C27A 1.321(16)
C27A C28A 1.515(17)
C27A H27A 0.9500
C28A C29A 1.464(18)
C29A C30A 1.493(17)
C30A H30D 0.9800
C30A H30E 0.9800
C30A H30F 0.9800

loop_
_geom_torsion_atom_site_label_1
_geom_torsion_atom_site_label_2
_geom_torsion_atom_site_label_3
_geom_torsion_atom_site_label_4
_geom_torsion
C4 O1 C1 O2 174.9(14)
C4 O1 C1 C2 -0.1(15)
O2 C1 C2 C3 161.4(17)
O1 C1 C2 C3 -23.8(17)
O2 C1 C2 C5 37.2(18)
O1 C1 C2 C5 -147.9(9)
C1 C2 C3 C6 151.7(17)
C5 C2 C3 C6 -88(2)
C1 C2 C3 C4 34.7(17)
C5 C2 C3 C4 155.5(12)
C1 O1 C4 C9 141.9(14)
C1 O1 C4 C3 21.2(17)
C2 C3 C4 O1 -34.6(18)
C6 C3 C4 O1 -161.1(19)
C2 C3 C4 C9 -160.1(17)
C6 C3 C4 C9 73(2)
C2 C3 C6 C7 -176.1(17)
C4 C3 C6 C7 -62(2)
C3 C6 C7 C8 53(2)
C6 C7 C8 C13 -172.7(12)
C6 C7 C8 C9 -48.1(16)
C6 C7 C8 C15 73.5(14)
O1 C4 C9 C10 -2(3)
C3 C4 C9 C10 114.2(19)
O1 C4 C9 C8 179.2(13)
C3 C4 C9 C8 -64.5(17)
C13 C8 C9 C10 -9(2)
C7 C8 C9 C10 -127.5(16)
C15 C8 C9 C10 111.7(19)
C13 C8 C9 C4 170.1(12)
C7 C8 C9 C4 51.3(16)
C15 C8 C9 C4 -69.5(15)
C4 C9 C10 C14 4(3)
C8 C9 C10 C14 -177.3(13)
C4 C9 C10 C11 -178.7(15)
C8 C9 C10 C11 0(2)
C9 C10 C11 O3 -178.8(12)
C14 C10 C11 O3 -1.3(13)
C9 C10 C11 C12 7.8(16)
C14 C10 C11 C12 -174.7(8)
C9 C10 C11 C10A -33(6)
C14 C10 C11 C10A 145(8)
O3 C11 C12 C13 -179.3(6)
C10 C11 C12 C13 -5.9(10)
C10A C11 C12 C13 4.1(18)
C11 C12 C13 C8 -4.0(10)
C11 C12 C13 C8A 8.5(19)
C7 C8 C13 C12 133.7(9)
C9 C8 C13 C12 10.6(13)
C15 C8 C13 C12 -111.4(9)
C7 C8 C13 C8A 1(7)
C9 C8 C13 C8A -122(8)
C15 C8 C13 C8A 116(8)
C4A O1A C1A O2A -177(3)
C4A O1A C1A C2A -16(4)
O2A C1A C2A C5A 19(4)
O1A C1A C2A C5A -141(3)
O2A C1A C2A C3A 154(4)
O1A C1A C2A C3A -6(4)
C1A C2A C3A C6A 159(5)
C5A C2A C3A C6A -71(7)
C1A C2A C3A C4A 27(4)
C5A C2A C3A C4A 157(3)
C1A O1A C4A C9A 160(4)
C1A O1A C4A C3A 33(4)
C6A C3A C4A C9A 52(6)
C2A C3A C4A C9A -170(4)
C6A C3A C4A O1A -177(5)
C2A C3A C4A O1A -39(4)
C4A C3A C6A C7A -58(6)
C2A C3A C6A C7A 173(4)
C3A C6A C7A C8A 55(5)
C6A C7A C8A C9A -46(4)
C6A C7A C8A C13 -175(3)
C6A C7A C8A C15A 73(4)
C12 C13 C8A C9A -12(3)
C8 C13 C8A C9A 43(7)
C12 C13 C8A C7A 120(3)
C8 C13 C8A C7A 175(10)
C12 C13 C8A C15A -115(2)
C8 C13 C8A C15A -61(7)
C7A C8A C9A C10A -132(5)
C13 C8A C9A C10A 1(6)
C15A C8A C9A C10A 100(5)
C7A C8A C9A C4A 39(5)
C13 C8A C9A C4A 172(3)
C15A C8A C9A C4A -89(4)
O1A C4A C9A C10A 5(7)
C3A C4A C9A C10A 129(5)
O1A C4A C9A C8A -165(4)
C3A C4A C9A C8A -42(5)
C8A C9A C10A C11 11(7)
C4A C9A C10A C11 -159(4)
C8A C9A C10A C14A 172(3)
C4A C9A C10A C14A 2(7)
O3 C11 C10A C9A 170(4)
C10 C11 C10A C9A 130(10)
C12 C11 C10A C9A -14(5)
O3 C11 C10A C14A 8(4)
C10 C11 C10A C14A -32(5)
C12 C11 C10A C14A -176(2)
C16A O5 C16 O4 -121(10)
C16A O5 C16 C17 44(8)
C19 O4 C16 O5 175.5(13)
C19 O4 C16 C17 8.4(17)
O5 C16 C17 C18 162.9(14)
O4 C16 C17 C18 -29.2(16)
O5 C16 C17 C20 48.0(18)
O4 C16 C17 C20 -144.2(12)
C16 C17 C18 C24 160.3(14)
C20 C17 C18 C24 -78.2(18)
C16 C17 C18 C19 36.4(15)
C20 C17 C18 C19 157.9(10)
C16 O4 C19 C21 139.4(13)
C16 O4 C19 C18 16.1(16)
C24 C18 C19 O4 -165.1(11)
C17 C18 C19 O4 -33.2(15)
C24 C18 C19 C21 65.8(15)
C17 C18 C19 C21 -162.3(11)
O4 C19 C21 C29 -4.3(19)
C18 C19 C21 C29 116.4(11)
O4 C19 C21 C22 178.7(11)
C18 C19 C21 C22 -60.6(12)
C29 C21 C22 C26 -4.9(11)
C19 C21 C22 C26 172.2(9)
C29 C21 C22 C25 116.9(9)
C19 C21 C22 C25 -66.0(10)
C29 C21 C22 C23 -124.6(8)
C19 C21 C22 C23 52.5(10)
C26 C22 C23 C24 -170.4(7)
C25 C22 C23 C24 73.7(8)
C21 C22 C23 C24 -50.0(9)
C22 C23 C24 C18 52.9(11)
C17 C18 C24 C23 -179.1(12)
C19 C18 C24 C23 -59.9(13)
C25 C22 C26 C27 -125.0(11)
C23 C22 C26 C27 121.0(10)
C21 C22 C26 C27 0.1(12)
C22 C26 C27 C28 3.1(19)
C19 C21 C29 C30 10.0(16)
C22 C21 C29 C30 -173.4(9)
C19 C21 C29 C28 -170.3(12)
C22 C21 C29 C28 6.3(13)
C26 C27 C28 O6 -179.1(12)
C26 C27 C28 C29 -1.8(19)
C21 C29 C28 O6 174.3(10)
C30 C29 C28 O6 -5.9(16)
C21 C29 C28 C27 -2.9(15)
C30 C29 C28 C27 176.8(10)
C16 O5 C16A C17A -103(11)
C16 O5 C16A O4A 33(7)
C19A O4A C16A O5 -170(2)
C19A O4A C16A C17A -21(4)
O5 C16A C17A C18A 138(3)
O4A C16A C17A C18A 6(5)
O5 C16A C17A C20A -16(6)
O4A C16A C17A C20A -149(3)
C16A C17A C18A C19A 13(5)
C20A C17A C18A C19A 143(5)
C16A C17A C18A C24A 129(3)
C20A C17A C18A C24A -101(7)
C17A C18A C19A O4A -27(4)
C24A C18A C19A O4A -142(3)
C17A C18A C19A C21A -154(3)
C24A C18A C19A C21A 91(4)
C16A O4A C19A C18A 29(4)
C16A O4A C19A C21A 157(3)
C18A C19A C21A C29A 132(4)
O4A C19A C21A C29A 7(6)
C18A C19A C21A C26A -55(4)
O4A C19A C21A C26A 180(3)
C26A C22A C23A C24A 84(2)
C25A C22A C23A C24A -134(2)
C17A C18A C24A C23A -141(2)
C19A C18A C24A C23A -28(4)
C22A C23A C24A C18A -64(3)
C23A C22A C26A C27A 159(2)
C25A C22A C26A C27A 12(3)
C23A C22A C26A C21A -26(3)
C25A C22A C26A C21A -174(2)
C29A C21A C26A C27A -7(3)
C19A C21A C26A C27A 179(3)
C29A C21A C26A C22A 178(2)
C19A C21A C26A C22A 4(4)
C22A C26A C27A C28A 179(2)
C21A C26A C27A C28A 4(3)
C26A C27A C28A O6A -170(5)
C26A C27A C28A C29A 0(4)
C19A C21A C29A C28A 179(4)
C26A C21A C29A C28A 6(4)
C19A C21A C29A C30A -8(7)
C26A C21A C29A C30A 179(3)
O6A C28A C29A C21A 169(3)
C27A C28A C29A C21A -4(4)
O6A C28A C29A C30A -6(5)
C27A C28A C29A C30A -178(3)
